data_7037873
loop_
_publ_author_name
'Wang, Shi-Yu'
'Wang, Wen-Min'
'Zhang, Hong-Xia'
'Shen, Hai-Yun'
'Jiang, Li'
'Cui, Jian-Zhong'
'Gao, Hong-Ling'

_publ_section_title
;
 Seven phenoxido-bridged complexes encapsulated by 8-hydroxyquinoline
 Schiff base derivatives and \b-diketone ligands: single-molecule magnet,
 magnetic refrigeration and luminescence properties.
;
_journal_issue 8
_journal_name_full 'Dalton transactions (Cambridge, England : 2003)'
_journal_page_first 3362
_journal_page_last 3371
_journal_paper_doi 10.1039/c5dt04391c
_journal_volume 45
_journal_year 2016
_chemical_formula_moiety 'C52 H24 Cl2 F24 Lu2 N4 O10'
_chemical_formula_sum 'C52 H24 Cl2 F24 Lu2 N4 O10'
_chemical_formula_weight 1741.59
_chemical_name_systematic
;
 ? 
;
_space_group_crystal_system monoclinic
_space_group_IT_number 14
_space_group_name_Hall '-P 2yn'
_space_group_name_H-M_alt 'P 1 21/n 1'
_symmetry_space_group_name_Hall '-P 2yn'
_symmetry_space_group_name_H-M 'P 1 21/n 1'
_atom_sites_solution_hydrogens geom
_audit_creation_date 2015-12-15
_audit_creation_method
;
Olex2 1.2
(compiled 2015.09.30 svn.r3233 for OlexSys, GUI svn.r5103)
;
_audit_update_record
;
2016-01-01 deposited with the CCDC.
2016-01-04 downloaded from the CCDC.
;
_cell_angle_alpha 90
_cell_angle_beta 94.99(3)
_cell_angle_gamma 90
_cell_formula_units_Z 2
_cell_length_a 11.416(2)
_cell_length_b 19.038(4)
_cell_length_c 12.998(3)
_cell_measurement_reflns_used 7724
_cell_measurement_temperature 113.1500
_cell_measurement_theta_max 27.8664
_cell_measurement_theta_min 1.9021
_cell_volume 2814.2(10)
_computing_cell_refinement 'CrystalClear (Rigaku Inc., 2008)'
_computing_data_collection 'CrystalClear (Rigaku Inc., 2008)'
_computing_data_reduction 'CrystalClear (Rigaku Inc., 2008)'
_computing_molecular_graphics 'Olex2 (Dolomanov et al., 2009)'
_computing_publication_material 'Olex2 (Dolomanov et al., 2009)'
_computing_structure_refinement 'ShelXL (Sheldrick, 2015)'
_computing_structure_solution
;
????
;
_diffrn_ambient_temperature 113.1500
_diffrn_detector_area_resol_mean 28.5714
_diffrn_measured_fraction_theta_full 1.000
_diffrn_measured_fraction_theta_max 1.000
_diffrn_measurement_details
;
scan:
    Number of images: 90
               Slice: -110.0000 - 70.0000
         Image width: 2.0000
            Exp time: 8.0000
       Rotation axis: Omega
               Omega: 0.0000
                 Chi: 45.0000
                 Phi: 0.0000
                 XTD: 45.0482
              2theta: -19.8967
scan:
    Number of images: 70
               Slice: -110.0000 - 30.0000
         Image width: 2.0000
            Exp time: 8.0000
       Rotation axis: Omega
               Omega: 0.0000
                 Chi: 45.0000
                 Phi: 90.0000
                 XTD: 45.0482
              2theta: -19.8967
scan:
    Number of images: 60
               Slice: -110.0000 - 10.0000
         Image width: 2.0000
            Exp time: 8.0000
       Rotation axis: Omega
               Omega: 0.0000
                 Chi: 45.0000
                 Phi: 180.0000
                 XTD: 45.0482
              2theta: -19.8967
;
_diffrn_measurement_device
;
Saturn70 (4x4 bin mode)
;
_diffrn_measurement_device_details
;
AFC10: Fixed Chi 2 circle
;
_diffrn_measurement_device_type 'Rigaku Saturn 70 CCD'
_diffrn_measurement_method '\w scans'
_diffrn_orient_matrix_type d*Trek
_diffrn_orient_matrix_UB_11 -0.0120
_diffrn_orient_matrix_UB_12 -0.0849
_diffrn_orient_matrix_UB_13 -0.0194
_diffrn_orient_matrix_UB_21 -0.0331
_diffrn_orient_matrix_UB_22 -0.0046
_diffrn_orient_matrix_UB_23 0.0405
_diffrn_orient_matrix_UB_31 -0.0597
_diffrn_orient_matrix_UB_32 0.0123
_diffrn_orient_matrix_UB_33 -0.0474
_diffrn_radiation_detector CCD
_diffrn_radiation_monochromator Confocal
_diffrn_radiation_type MoK\a
_diffrn_radiation_wavelength 0.71073
_diffrn_reflns_av_R_equivalents 0.0491
_diffrn_reflns_av_unetI/netI 0.0409
_diffrn_reflns_laue_measured_fraction_full 1.000
_diffrn_reflns_laue_measured_fraction_max 1.000
_diffrn_reflns_limit_h_max 13
_diffrn_reflns_limit_h_min -13
_diffrn_reflns_limit_k_max 22
_diffrn_reflns_limit_k_min -16
_diffrn_reflns_limit_l_max 14
_diffrn_reflns_limit_l_min -15
_diffrn_reflns_number 23448
_diffrn_reflns_point_group_measured_fraction_full 1.000
_diffrn_reflns_point_group_measured_fraction_max 1.000
_diffrn_reflns_theta_full 25.016
_diffrn_reflns_theta_max 25.016
_diffrn_reflns_theta_min 1.902
_diffrn_source 'Rotating Anode'
_diffrn_source_current 16.0000
_diffrn_source_power 0.8000
_diffrn_source_voltage 50.0000
_exptl_absorpt_coefficient_mu 3.725
_exptl_absorpt_correction_T_max 1.0000
_exptl_absorpt_correction_T_min 0.8120
_exptl_absorpt_correction_type multi-scan
_exptl_absorpt_process_details crystalclear
_exptl_crystal_colour red
_exptl_crystal_colour_primary red
_exptl_crystal_density_diffrn 2.055
_exptl_crystal_density_method 'not measured'
_exptl_crystal_description Prism
_exptl_crystal_F_000 1672
_exptl_crystal_size_max 0.20
_exptl_crystal_size_mid 0.18
_exptl_crystal_size_min 0.12
_refine_diff_density_max 1.325
_refine_diff_density_min -1.156
_refine_diff_density_rms 0.149
_refine_ls_extinction_method none
_refine_ls_goodness_of_fit_ref 1.061
_refine_ls_hydrogen_treatment constr
_refine_ls_matrix_type full
_refine_ls_number_parameters 424
_refine_ls_number_reflns 4979
_refine_ls_number_restraints 6
_refine_ls_restrained_S_all 1.083
_refine_ls_R_factor_all 0.0410
_refine_ls_R_factor_gt 0.0322
_refine_ls_shift/su_max 0.003
_refine_ls_shift/su_mean 0.000
_refine_ls_structure_factor_coef Fsqd
_refine_ls_weighting_details 'w=1/[\s^2^(Fo^2^)+(0.0379P)^2^] where P=(Fo^2^+2Fc^2^)/3'
_refine_ls_weighting_scheme calc
_refine_ls_wR_factor_gt 0.0654
_refine_ls_wR_factor_ref 0.0694
_reflns_Friedel_coverage 0.000
_reflns_number_gt 4241
_reflns_number_total 4979
_reflns_threshold_expression 'I > 2\s(I)'
_cod_data_source_file c5dt04391c2.cif
_cod_data_source_block shelxl
_cod_depositor_comments
;
The following automatic conversions were performed:

'_exptl_absorpt_correction_type' value 'Multi-scan' changed to
'multi-scan' according to
/usr/data/users/saulius/crontab/automatic-downloads/rss-feeds/RSC/lib/dictionaries/cif_core.dic
dictionary named 'cif_core.dic' version 2.4.2 from 2011-04-26.

Automatic conversion script
Id: cif_fix_values 4268 2015-11-12 08:31:59Z antanas 

 Adding full bibliography for 7037869--7037875.cif.
;
_cod_original_cell_volume 2814.1(10)
_cod_database_code 7037873
_shelx_space_group_comment
;
The symmetry employed for this shelxl refinement is uniquely defined
by the following loop, which should always be used as a source of
symmetry information in preference to the above space-group names.
They are only intended as comments.
;
_shelx_estimated_absorpt_t_max 0.663
_shelx_estimated_absorpt_t_min 0.523
_diffrn_number_total 6948
_olex2_refinement_description
;
1. Fixed Uiso
 At 1.2 times of:
  All C(H) groups
2. Uiso/Uaniso restraints and constraints
Uanis(F9) \\sim Ueq: with sigma of 0.005 and sigma for terminal atoms of 0.01
3.a Aromatic/amide H refined with riding coordinates:
 C3(H3), C4(H4), C5(H5), C7(H7), C8(H8), C10(H10), C12(H12), C13(H13),
 C15(H15), C16(H16), C19(H19), C24(H24)
;
_shelx_shelxl_version_number 2014/7
_olex2_submission_special_instructions 'No special instructions were received'

loop_
_space_group_symop_operation_xyz
'x, y, z'
'-x+1/2, y+1/2, -z+1/2'
'-x, -y, -z'
'x-1/2, -y-1/2, z-1/2'

loop_
_atom_site_label
_atom_site_type_symbol
_atom_site_fract_x
_atom_site_fract_y
_atom_site_fract_z
_atom_site_U_iso_or_equiv
_atom_site_adp_type
_atom_site_occupancy
_atom_site_site_symmetry_order
_atom_site_calc_flag
_atom_site_refinement_flags_posn
_atom_site_refinement_flags_adp
Lu1 Lu 0.45700(2) 0.09164(2) 0.46877(2) 0.01493(7) Uani 1 1 d . .
Cl1 Cl 0.66638(12) 0.46598(7) 0.40236(12) 0.0424(3) Uani 1 1 d . .
F1 F 0.4212(4) 0.12077(18) 0.8423(2) 0.0611(11) Uani 1 1 d . .
F2 F 0.3342(3) 0.2085(2) 0.7691(3) 0.0686(12) Uani 1 1 d . .
F3 F 0.4966(3) 0.22247(17) 0.8611(2) 0.0477(9) Uani 1 1 d . .
F4 F 0.7417(3) 0.31707(15) 0.6054(3) 0.0551(10) Uani 1 1 d . .
F5 F 0.7824(3) 0.25539(19) 0.4778(2) 0.0600(11) Uani 1 1 d . .
F6 F 0.8444(2) 0.22481(16) 0.6295(2) 0.0443(8) Uani 1 1 d . .
F7 F 0.6528(4) 0.1717(3) 0.1804(3) 0.0896(16) Uani 1 1 d . .
F8 F 0.5162(3) 0.1567(2) 0.0694(3) 0.0754(13) Uani 1 1 d . .
F9 F 0.6375(5) 0.07767(19) 0.0986(4) 0.110(2) Uani 1 1 d . U
F10 F 0.1554(3) -0.00496(17) 0.1742(2) 0.0471(8) Uani 1 1 d . .
F11 F 0.2212(3) -0.08298(14) 0.2828(2) 0.0389(8) Uani 1 1 d . .
F12 F 0.2894(3) -0.07762(17) 0.1345(2) 0.0513(9) Uani 1 1 d . .
O1 O 0.3984(2) -0.01294(14) 0.5413(2) 0.0166(6) Uani 1 1 d . .
O2 O 0.4621(3) 0.11716(16) 0.6417(2) 0.0203(7) Uani 1 1 d . .
O3 O 0.6126(3) 0.16744(15) 0.5100(2) 0.0198(7) Uani 1 1 d . .
O4 O 0.5094(3) 0.12290(15) 0.3086(2) 0.0196(7) Uani 1 1 d . .
O5 O 0.3345(3) 0.03277(15) 0.3450(2) 0.0215(7) Uani 1 1 d . .
N1 N 0.2610(3) 0.10123(18) 0.5173(3) 0.0172(8) Uani 1 1 d . .
N2 N 0.3681(3) 0.21591(18) 0.4502(3) 0.0198(8) Uani 1 1 d . .
C1 C 0.2150(4) 0.0436(2) 0.5601(3) 0.0179(9) Uani 1 1 d . .
C2 C 0.2883(4) -0.0172(2) 0.5717(3) 0.0174(9) Uani 1 1 d . .
C3 C 0.2420(4) -0.0757(2) 0.6150(3) 0.0220(10) Uani 1 1 d . .
H3 H 0.2879 -0.1173 0.6226 0.026 Uiso 1 1 calc R .
C4 C 0.1272(4) -0.0753(2) 0.6486(4) 0.0235(11) Uani 1 1 d . .
H4 H 0.0984 -0.1165 0.6788 0.028 Uiso 1 1 calc R .
C5 C 0.0572(4) -0.0176(2) 0.6389(3) 0.0258(11) Uani 1 1 d . .
H5 H -0.0196 -0.0185 0.6619 0.031 Uiso 1 1 calc R .
C6 C 0.1005(4) 0.0438(2) 0.5940(3) 0.0214(10) Uani 1 1 d . .
C7 C 0.0345(4) 0.1065(2) 0.5809(4) 0.0269(11) Uani 1 1 d . .
H7 H -0.0437 0.1083 0.6005 0.032 Uiso 1 1 calc R .
C8 C 0.0838(4) 0.1648(2) 0.5399(3) 0.0252(11) Uani 1 1 d . .
H8 H 0.0408 0.2074 0.5323 0.030 Uiso 1 1 calc R .
C9 C 0.1981(4) 0.1605(2) 0.5094(3) 0.0203(10) Uani 1 1 d . .
C10 C 0.2610(4) 0.2214(2) 0.4746(3) 0.0218(10) Uani 1 1 d . .
H10 H 0.2229 0.2658 0.4698 0.026 Uiso 1 1 calc R .
C11 C 0.4320(4) 0.2789(2) 0.4349(4) 0.0212(10) Uani 1 1 d . .
C12 C 0.4318(4) 0.3339(2) 0.5060(4) 0.0259(11) Uani 1 1 d . .
H12 H 0.3832 0.3315 0.5617 0.031 Uiso 1 1 calc R .
C13 C 0.5030(5) 0.3918(2) 0.4949(4) 0.0307(12) Uani 1 1 d . .
H13 H 0.5042 0.4291 0.5435 0.037 Uiso 1 1 calc R .
C14 C 0.5719(4) 0.3952(2) 0.4132(4) 0.0272(11) Uani 1 1 d . .
C15 C 0.5706(4) 0.3421(2) 0.3414(4) 0.0287(11) Uani 1 1 d . .
H15 H 0.6176 0.3455 0.2848 0.034 Uiso 1 1 calc R .
C16 C 0.5004(4) 0.2834(2) 0.3520(4) 0.0244(11) Uani 1 1 d . .
H16 H 0.4992 0.2465 0.3027 0.029 Uiso 1 1 calc R .
C17 C 0.4385(5) 0.1791(3) 0.7936(4) 0.0324(12) Uani 1 1 d . .
C18 C 0.5012(4) 0.1681(2) 0.6964(3) 0.0212(10) Uani 1 1 d . .
C19 C 0.5895(4) 0.2148(2) 0.6749(4) 0.0245(11) Uani 1 1 d . .
H19 H 0.6133 0.2511 0.7223 0.029 Uiso 1 1 calc R .
C20 C 0.6423(4) 0.2076(2) 0.5837(3) 0.0195(10) Uani 1 1 d . .
C21 C 0.7535(4) 0.2520(2) 0.5728(4) 0.0252(11) Uani 1 1 d . .
C22 C 0.5786(5) 0.1230(3) 0.1423(4) 0.0265(11) Uani 1 1 d . .
C23 C 0.5021(4) 0.0930(2) 0.2219(3) 0.0194(10) Uani 1 1 d . .
C24 C 0.4284(4) 0.0385(2) 0.1892(4) 0.0261(11) Uani 1 1 d . .
H24 H 0.4338 0.0177 0.1233 0.031 Uiso 1 1 calc R .
C25 C 0.3455(4) 0.0139(2) 0.2542(3) 0.0219(10) Uani 1 1 d . .
C26 C 0.2527(4) -0.0390(3) 0.2104(4) 0.0306(12) Uani 1 1 d . .

loop_
_atom_site_aniso_label
_atom_site_aniso_U_11
_atom_site_aniso_U_22
_atom_site_aniso_U_33
_atom_site_aniso_U_23
_atom_site_aniso_U_13
_atom_site_aniso_U_12
Lu1 0.01375(11) 0.01904(11) 0.01223(11) 0.00056(8) 0.00242(7) 0.00065(8)
Cl1 0.0375(8) 0.0264(7) 0.0644(10) 0.0029(6) 0.0108(7) -0.0067(6)
F1 0.096(3) 0.060(2) 0.0318(19) -0.0045(16) 0.032(2) -0.031(2)
F2 0.030(2) 0.136(3) 0.041(2) -0.022(2) 0.0106(16) 0.023(2)
F3 0.051(2) 0.070(2) 0.0241(17) -0.0236(15) 0.0119(15) -0.0216(17)
F4 0.032(2) 0.0272(17) 0.108(3) -0.0094(17) 0.0183(19) -0.0082(14)
F5 0.050(2) 0.100(3) 0.0306(19) 0.0038(18) 0.0102(16) -0.044(2)
F6 0.0171(16) 0.0531(19) 0.061(2) 0.0218(16) -0.0051(14) -0.0007(14)
F7 0.090(3) 0.148(4) 0.033(2) 0.003(2) 0.016(2) -0.083(3)
F8 0.057(3) 0.103(3) 0.066(3) 0.066(2) 0.004(2) -0.007(2)
F9 0.139(4) 0.057(2) 0.155(4) 0.030(3) 0.131(4) 0.028(2)
F10 0.0272(18) 0.063(2) 0.048(2) 0.0017(16) -0.0182(15) -0.0050(15)
F11 0.043(2) 0.0386(17) 0.0346(18) 0.0007(13) 0.0034(14) -0.0170(14)
F12 0.050(2) 0.066(2) 0.039(2) -0.0310(16) 0.0148(16) -0.0203(17)
O1 0.0129(16) 0.0198(15) 0.0180(16) 0.0005(12) 0.0062(12) 0.0006(12)
O2 0.0212(18) 0.0291(17) 0.0104(16) -0.0007(13) 0.0010(13) -0.0055(14)
O3 0.0160(17) 0.0243(17) 0.0193(17) -0.0001(14) 0.0026(13) 0.0005(13)
O4 0.0234(18) 0.0206(16) 0.0154(17) 0.0013(13) 0.0047(13) 0.0002(13)
O5 0.0188(17) 0.0305(17) 0.0150(17) -0.0003(13) 0.0008(13) -0.0027(13)
N1 0.0155(19) 0.023(2) 0.0131(19) -0.0030(15) 0.0025(15) 0.0029(15)
N2 0.019(2) 0.024(2) 0.016(2) -0.0001(16) 0.0011(16) 0.0002(16)
C1 0.019(2) 0.026(2) 0.009(2) -0.0024(18) 0.0011(18) -0.0052(19)
C2 0.015(2) 0.024(2) 0.014(2) -0.0012(18) 0.0029(18) 0.0012(18)
C3 0.020(3) 0.025(2) 0.022(3) 0.0018(19) 0.004(2) 0.0000(19)
C4 0.021(3) 0.027(3) 0.023(3) -0.001(2) 0.006(2) -0.0053(19)
C5 0.019(3) 0.033(3) 0.027(3) -0.001(2) 0.008(2) -0.002(2)
C6 0.021(3) 0.025(2) 0.019(2) -0.0048(19) 0.0032(19) 0.0011(19)
C7 0.012(2) 0.036(3) 0.032(3) 0.000(2) 0.002(2) 0.002(2)
C8 0.018(2) 0.029(3) 0.028(3) 0.000(2) 0.003(2) 0.006(2)
C9 0.016(2) 0.026(2) 0.018(2) -0.0002(19) 0.0018(18) 0.0031(19)
C10 0.025(3) 0.017(2) 0.023(3) -0.0014(19) 0.002(2) 0.0053(19)
C11 0.019(2) 0.018(2) 0.026(3) 0.0054(19) -0.0026(19) 0.0052(18)
C12 0.022(3) 0.026(3) 0.030(3) 0.001(2) 0.005(2) 0.007(2)
C13 0.028(3) 0.024(3) 0.039(3) -0.003(2) -0.001(2) 0.004(2)
C14 0.023(3) 0.021(3) 0.038(3) 0.009(2) 0.003(2) 0.0019(19)
C15 0.029(3) 0.028(3) 0.030(3) 0.008(2) 0.006(2) 0.005(2)
C16 0.029(3) 0.020(2) 0.025(3) -0.002(2) 0.006(2) 0.003(2)
C17 0.028(3) 0.045(3) 0.024(3) -0.010(2) 0.006(2) -0.009(2)
C18 0.019(2) 0.032(3) 0.013(2) 0.001(2) 0.0028(19) 0.0022(19)
C19 0.024(3) 0.026(3) 0.023(3) -0.004(2) -0.003(2) 0.000(2)
C20 0.014(2) 0.023(2) 0.021(3) 0.005(2) -0.0015(19) 0.0029(18)
C21 0.019(3) 0.031(3) 0.025(3) -0.001(2) 0.001(2) 0.002(2)
C22 0.033(3) 0.029(3) 0.019(3) 0.002(2) 0.007(2) 0.005(2)
C23 0.017(2) 0.025(2) 0.016(2) 0.009(2) 0.0023(18) 0.0061(19)
C24 0.028(3) 0.036(3) 0.015(2) -0.002(2) 0.006(2) -0.007(2)
C25 0.020(3) 0.027(2) 0.017(3) 0.001(2) -0.0021(19) 0.0021(19)
C26 0.025(3) 0.047(3) 0.020(3) -0.008(2) -0.001(2) -0.005(2)

loop_
_atom_type_symbol
_atom_type_description
_atom_type_scat_dispersion_real
_atom_type_scat_dispersion_imag
_atom_type_scat_source
C C 0.0033 0.0016 'International Tables Vol C Tables 4.2.6.8 and 6.1.1.4'
H H 0.0000 0.0000 'International Tables Vol C Tables 4.2.6.8 and 6.1.1.4'
Cl Cl 0.1484 0.1585 'International Tables Vol C Tables 4.2.6.8 and 6.1.1.4'
F F 0.0171 0.0103 'International Tables Vol C Tables 4.2.6.8 and 6.1.1.4'
Lu Lu -0.4720 5.8584 'International Tables Vol C Tables 4.2.6.8 and 6.1.1.4'
N N 0.0061 0.0033 'International Tables Vol C Tables 4.2.6.8 and 6.1.1.4'
O O 0.0106 0.0060 'International Tables Vol C Tables 4.2.6.8 and 6.1.1.4'

loop_
_geom_angle_atom_site_label_1
_geom_angle_atom_site_label_2
_geom_angle_atom_site_label_3
_geom_angle
_geom_angle_site_symmetry_1
_geom_angle_site_symmetry_3
O1 Lu1 Lu1 36.77(7) 3_656 3_656
O1 Lu1 Lu1 35.23(7) . 3_656
O1 Lu1 O1 71.99(11) 3_656 .
O1 Lu1 O2 104.05(11) 3_656 .
O1 Lu1 O3 82.88(10) 3_656 .
O1 Lu1 O4 82.45(10) 3_656 .
O1 Lu1 O5 92.22(10) 3_656 .
O1 Lu1 N1 141.22(11) 3_656 .
O1 Lu1 N1 69.42(11) . .
O1 Lu1 N2 134.34(10) . .
O1 Lu1 N2 153.38(11) 3_656 .
O2 Lu1 Lu1 90.06(8) . 3_656
O2 Lu1 O1 76.57(10) . .
O2 Lu1 O3 71.81(10) . .
O2 Lu1 O5 137.89(10) . .
O2 Lu1 N1 70.66(12) . .
O2 Lu1 N2 82.76(11) . .
O3 Lu1 Lu1 110.71(7) . 3_656
O3 Lu1 O1 132.96(10) . .
O3 Lu1 O5 149.73(10) . .
O3 Lu1 N1 127.58(11) . .
O3 Lu1 N2 74.79(11) . .
O4 Lu1 Lu1 111.03(7) . 3_656
O4 Lu1 O1 134.18(10) . .
O4 Lu1 O2 147.92(11) . .
O4 Lu1 O3 78.05(10) . .
O4 Lu1 O5 71.70(10) . .
O4 Lu1 N1 123.06(12) . .
O4 Lu1 N2 78.96(11) . .
O5 Lu1 Lu1 80.16(8) . 3_656
O5 Lu1 O1 72.01(10) . .
O5 Lu1 N1 72.45(11) . .
O5 Lu1 N2 99.75(11) . .
N1 Lu1 Lu1 104.57(8) . 3_656
N1 Lu1 N2 65.39(11) . .
N2 Lu1 Lu1 169.15(8) . 3_656
Lu1 O1 Lu1 108.01(11) 3_656 .
C2 O1 Lu1 133.3(2) . 3_656
C2 O1 Lu1 118.5(2) . .
C18 O2 Lu1 133.8(3) . .
C20 O3 Lu1 135.3(3) . .
C23 O4 Lu1 133.8(3) . .
C25 O5 Lu1 133.4(3) . .
C1 N1 Lu1 116.9(3) . .
C9 N1 Lu1 123.7(3) . .
C9 N1 C1 119.3(4) . .
C10 N2 Lu1 115.1(3) . .
C10 N2 C11 118.1(4) . .
C11 N2 Lu1 125.7(3) . .
N1 C1 C2 117.0(4) . .
N1 C1 C6 121.8(4) . .
C6 C1 C2 121.2(4) . .
O1 C2 C1 118.2(4) . .
O1 C2 C3 124.6(4) . .
C3 C2 C1 117.2(4) . .
C2 C3 H3 119.4 . .
C2 C3 C4 121.3(4) . .
C4 C3 H3 119.4 . .
C3 C4 H4 119.0 . .
C5 C4 C3 122.0(4) . .
C5 C4 H4 119.0 . .
C4 C5 H5 120.6 . .
C4 C5 C6 118.8(4) . .
C6 C5 H5 120.6 . .
C1 C6 C5 119.5(4) . .
C7 C6 C1 117.5(4) . .
C7 C6 C5 123.1(4) . .
C6 C7 H7 120.1 . .
C8 C7 C6 119.8(4) . .
C8 C7 H7 120.1 . .
C7 C8 H8 120.4 . .
C7 C8 C9 119.2(4) . .
C9 C8 H8 120.4 . .
N1 C9 C8 122.4(4) . .
N1 C9 C10 114.8(4) . .
C8 C9 C10 122.6(4) . .
N2 C10 C9 120.9(4) . .
N2 C10 H10 119.6 . .
C9 C10 H10 119.6 . .
C12 C11 N2 120.5(4) . .
C16 C11 N2 119.3(4) . .
C16 C11 C12 120.1(4) . .
C11 C12 H12 120.2 . .
C13 C12 C11 119.5(4) . .
C13 C12 H12 120.2 . .
C12 C13 H13 120.1 . .
C14 C13 C12 119.9(5) . .
C14 C13 H13 120.1 . .
C13 C14 Cl1 120.0(4) . .
C13 C14 C15 121.0(4) . .
C15 C14 Cl1 119.0(4) . .
C14 C15 H15 120.1 . .
C14 C15 C16 119.8(4) . .
C16 C15 H15 120.1 . .
C11 C16 H16 120.1 . .
C15 C16 C11 119.7(4) . .
C15 C16 H16 120.1 . .
F1 C17 F2 107.7(5) . .
F1 C17 F3 107.1(4) . .
F1 C17 C18 112.8(4) . .
F2 C17 F3 106.3(4) . .
F2 C17 C18 109.7(4) . .
F3 C17 C18 112.8(4) . .
O2 C18 C17 114.0(4) . .
O2 C18 C19 127.3(4) . .
C19 C18 C17 118.7(4) . .
C18 C19 H19 120.4 . .
C20 C19 C18 119.2(4) . .
C20 C19 H19 120.4 . .
O3 C20 C19 127.5(4) . .
O3 C20 C21 115.8(4) . .
C19 C20 C21 116.7(4) . .
F4 C21 F6 106.6(4) . .
F4 C21 C20 112.2(4) . .
F5 C21 F4 107.4(4) . .
F5 C21 F6 107.1(4) . .
F5 C21 C20 113.0(4) . .
F6 C21 C20 110.3(4) . .
F7 C22 C23 113.3(4) . .
F8 C22 F7 102.6(4) . .
F8 C22 C23 111.7(4) . .
F9 C22 F7 107.4(5) . .
F9 C22 F8 106.8(5) . .
F9 C22 C23 114.2(4) . .
O4 C23 C22 116.2(4) . .
O4 C23 C24 127.4(4) . .
C24 C23 C22 116.3(4) . .
C23 C24 H24 120.3 . .
C23 C24 C25 119.3(4) . .
C25 C24 H24 120.3 . .
O5 C25 C24 127.0(4) . .
O5 C25 C26 114.6(4) . .
C24 C25 C26 118.4(4) . .
F10 C26 C25 109.8(4) . .
F11 C26 F10 106.6(4) . .
F11 C26 C25 111.7(4) . .
F12 C26 F10 108.3(4) . .
F12 C26 F11 107.4(4) . .
F12 C26 C25 112.8(4) . .

loop_
_geom_bond_atom_site_label_1
_geom_bond_atom_site_label_2
_geom_bond_distance
_geom_bond_site_symmetry_2
Lu1 Lu1 3.6958(8) 3_656
Lu1 O1 2.326(3) .
Lu1 O1 2.241(3) 3_656
Lu1 O2 2.296(3) .
Lu1 O3 2.315(3) .
Lu1 O4 2.294(3) .
Lu1 O5 2.325(3) .
Lu1 N1 2.384(4) .
Lu1 N2 2.577(4) .
Cl1 C14 1.739(5) .
F1 C17 1.302(6) .
F2 C17 1.328(6) .
F3 C17 1.337(5) .
F4 C21 1.320(5) .
F5 C21 1.307(5) .
F6 C21 1.325(5) .
F7 C22 1.324(6) .
F8 C22 1.304(6) .
F9 C22 1.259(6) .
F10 C26 1.336(6) .
F11 C26 1.333(6) .
F12 C26 1.327(5) .
O1 Lu1 2.242(3) 3_656
O1 C2 1.353(5) .
O2 C18 1.261(5) .
O3 C20 1.249(5) .
O4 C23 1.258(5) .
O5 C25 1.250(5) .
N1 C1 1.357(5) .
N1 C9 1.337(5) .
N2 C10 1.294(6) .
N2 C11 1.427(6) .
C1 C2 1.428(6) .
C1 C6 1.415(6) .
C2 C3 1.376(6) .
C3 H3 0.9500 .
C3 C4 1.416(6) .
C4 H4 0.9500 .
C4 C5 1.357(6) .
C5 H5 0.9500 .
C5 C6 1.415(6) .
C6 C7 1.414(6) .
C7 H7 0.9500 .
C7 C8 1.372(7) .
C8 H8 0.9500 .
C8 C9 1.399(6) .
C9 C10 1.457(6) .
C10 H10 0.9500 .
C11 C12 1.396(6) .
C11 C16 1.387(6) .
C12 H12 0.9500 .
C12 C13 1.385(7) .
C13 H13 0.9500 .
C13 C14 1.377(7) .
C14 C15 1.376(7) .
C15 H15 0.9500 .
C15 C16 1.388(6) .
C16 H16 0.9500 .
C17 C18 1.519(6) .
C18 C19 1.391(6) .
C19 H19 0.9500 .
C19 C20 1.383(6) .
C20 C21 1.541(6) .
C22 C23 1.522(6) .
C23 C24 1.379(6) .
C24 H24 0.9500 .
C24 C25 1.402(6) .
C25 C26 1.536(6) .

loop_
_geom_torsion_atom_site_label_1
_geom_torsion_atom_site_label_2
_geom_torsion_atom_site_label_3
_geom_torsion_atom_site_label_4
_geom_torsion
_geom_torsion_site_symmetry_1
Lu1 O1 C2 C1 -1.7(5) .
Lu1 O1 C2 C1 -175.0(3) 3_656
Lu1 O1 C2 C3 6.3(6) 3_656
Lu1 O1 C2 C3 179.5(3) .
Lu1 O2 C18 C17 153.2(3) .
Lu1 O2 C18 C19 -24.2(7) .
Lu1 O3 C20 C19 6.2(7) .
Lu1 O3 C20 C21 -176.5(3) .
Lu1 O4 C23 C22 -163.0(3) .
Lu1 O4 C23 C24 20.5(7) .
Lu1 O5 C25 C24 -17.2(7) .
Lu1 O5 C25 C26 166.1(3) .
Lu1 N1 C1 C2 -0.1(5) .
Lu1 N1 C1 C6 178.6(3) .
Lu1 N1 C9 C8 -179.1(3) .
Lu1 N1 C9 C10 -3.8(5) .
Lu1 N2 C10 C9 -0.2(5) .
Lu1 N2 C11 C12 -120.3(4) .
Lu1 N2 C11 C16 55.7(5) .
Cl1 C14 C15 C16 176.6(4) .
F1 C17 C18 O2 44.5(6) .
F1 C17 C18 C19 -137.9(5) .
F2 C17 C18 O2 -75.6(5) .
F2 C17 C18 C19 102.0(5) .
F3 C17 C18 O2 166.1(4) .
F3 C17 C18 C19 -16.3(7) .
F7 C22 C23 O4 7.5(6) .
F7 C22 C23 C24 -175.6(5) .
F8 C22 C23 O4 -107.8(5) .
F8 C22 C23 C24 69.2(6) .
F9 C22 C23 O4 130.9(5) .
F9 C22 C23 C24 -52.2(7) .
O1 C2 C3 C4 177.5(4) .
O2 C18 C19 C20 1.0(7) .
O3 C20 C21 F4 138.9(4) .
O3 C20 C21 F5 17.4(6) .
O3 C20 C21 F6 -102.5(4) .
O4 C23 C24 C25 4.1(7) .
O5 C25 C26 F10 83.5(5) .
O5 C25 C26 F11 -34.5(6) .
O5 C25 C26 F12 -155.6(4) .
N1 C1 C2 O1 1.2(6) .
N1 C1 C2 C3 -180.0(4) .
N1 C1 C6 C5 -179.5(4) .
N1 C1 C6 C7 0.4(6) .
N1 C9 C10 N2 2.5(6) .
N2 C11 C12 C13 174.0(4) .
N2 C11 C16 C15 -174.6(4) .
C1 N1 C9 C8 -2.7(6) .
C1 N1 C9 C10 172.6(4) .
C1 C2 C3 C4 -1.2(7) .
C1 C6 C7 C8 -2.1(7) .
C2 C1 C6 C5 -0.8(7) .
C2 C1 C6 C7 179.1(4) .
C2 C3 C4 C5 0.6(7) .
C3 C4 C5 C6 -0.1(7) .
C4 C5 C6 C1 0.1(7) .
C4 C5 C6 C7 -179.7(5) .
C5 C6 C7 C8 177.8(5) .
C6 C1 C2 O1 -177.5(4) .
C6 C1 C2 C3 1.3(6) .
C6 C7 C8 C9 1.4(7) .
C7 C8 C9 N1 1.0(7) .
C7 C8 C9 C10 -173.9(4) .
C8 C9 C10 N2 177.8(4) .
C9 N1 C1 C2 -176.8(4) .
C9 N1 C1 C6 2.0(6) .
C10 N2 C11 C12 47.0(6) .
C10 N2 C11 C16 -137.0(4) .
C11 N2 C10 C9 -168.8(4) .
C11 C12 C13 C14 0.9(7) .
C12 C11 C16 C15 1.4(7) .
C12 C13 C14 Cl1 -177.0(4) .
C12 C13 C14 C15 0.6(8) .
C13 C14 C15 C16 -1.1(7) .
C14 C15 C16 C11 0.1(7) .
C16 C11 C12 C13 -1.9(7) .
C17 C18 C19 C20 -176.2(4) .
C18 C19 C20 O3 7.8(7) .
C18 C19 C20 C21 -169.5(4) .
C19 C20 C21 F4 -43.4(6) .
C19 C20 C21 F5 -165.0(4) .
C19 C20 C21 F6 75.2(5) .
C22 C23 C24 C25 -172.4(4) .
C23 C24 C25 O5 -5.5(7) .
C23 C24 C25 C26 171.1(4) .
C24 C25 C26 F10 -93.5(5) .
C24 C25 C26 F11 148.5(4) .
C24 C25 C26 F12 27.4(6) .
